data_4300904
loop_
_publ_author_name
'Shvareva, Tatiana Y.'
'Sullens, Tyler A.'
'Shehee, Thomas C.'
'Albrecht-Schmitt, Thomas E.'

_publ_section_title
;
 Syntheses, Structures, and Ion-Exchange Properties of the Three-Dimensional
 Framework Uranyl Gallium Phosphates, Cs4[(UO2)2(GaOH)2(PO4)4]&#x00B7;H2O and
 Cs[UO2Ga(PO4)2]
;
_journal_coden_ASTM INOCAJ
_journal_issue 2
_journal_name_full 'Inorganic Chemistry'
_journal_page_first 300
_journal_page_last 305
_journal_paper_doi 10.1021/ic048638p
_journal_volume 44
_journal_year 2005
_chemical_formula_sum 'Cs Ga O10 P2 U'
_chemical_formula_weight 662.60
_chemical_name_common 'Cesium Uranyl Gallium Phosphate'
_space_group_IT_number 2
_symmetry_cell_setting triclinic
_symmetry_space_group_name_Hall '-P 1'
_symmetry_space_group_name_H-M 'P -1'
_cell_angle_alpha 66.6420(10)
_cell_angle_beta 70.5630(10)
_cell_angle_gamma 84.003(2)
_cell_formula_units_Z 2
_cell_length_a 7.7765(6)
_cell_length_b 8.5043(7)
_cell_length_c 8.9115(7)
_cell_measurement_temperature 193(2)
_cell_volume 509.96(7)
_diffrn_ambient_temperature 193(2)
_exptl_crystal_density_diffrn 4.315
_cod_duplicate_entry 4308369
_cod_database_code 4300904

loop_
_symmetry_equiv_pos_as_xyz
'x, y, z'
'-x, -y, -z'

loop_
_atom_site_label
_atom_site_type_symbol
_atom_site_fract_x
_atom_site_fract_y
_atom_site_fract_z
_atom_site_U_iso_or_equiv
_atom_site_adp_type
_atom_site_occupancy
_atom_site_symmetry_multiplicity
_atom_site_calc_flag
_atom_site_refinement_flags
_atom_site_disorder_assembly
_atom_site_disorder_group
U1 U 0.21442(3) 0.92139(3) 0.33450(3) 0.00955(7) Uani 1 1 d . . .
Cs1 Cs 0.66307(6) 0.68745(6) 0.49084(6) 0.02003(11) Uani 1 1 d . . .
Ga1 Ga 0.24602(10) 0.57980(9) 0.98833(9) 0.01023(14) Uani 1 1 d . . .
P1 P -0.0413(2) 0.3270(2) 1.2841(2) 0.0103(3) Uani 1 1 d . . .
P2 P 0.5302(2) 0.7365(2) 1.0581(2) 0.0099(3) Uani 1 1 d . . .
O1 O 0.0560(6) 0.8460(6) 0.2720(6) 0.0159(10) Uani 1 1 d . . .
O2 O 0.3671(7) 0.9913(6) 0.4080(6) 0.0145(9) Uani 1 1 d . . .
O3 O -0.2013(6) 0.3571(6) 1.4219(6) 0.0150(10) Uani 1 1 d . . .
O4 O 0.0248(7) 0.1492(6) 1.3771(6) 0.0140(9) Uani 1 1 d . . .
O5 O -0.0888(6) 0.3241(6) 1.1313(6) 0.0137(9) Uani 1 1 d . . .
O6 O 0.1153(7) 0.4610(6) 1.2133(6) 0.0158(10) Uani 1 1 d . . .
O7 O 0.3828(7) 0.7476(6) 0.9725(6) 0.0153(10) Uani 1 1 d . . .
O8 O 0.5978(6) 0.5503(6) 1.1144(6) 0.0131(9) Uani 1 1 d . . .
O9 O 0.6848(7) 0.8614(6) 0.9304(6) 0.0156(10) Uani 1 1 d . . .
O10 O 0.4475(6) 0.7700(6) 1.2225(6) 0.0141(9) Uani 1 1 d . . .

loop_
_atom_site_aniso_label
_atom_site_aniso_U_11
_atom_site_aniso_U_22
_atom_site_aniso_U_33
_atom_site_aniso_U_23
_atom_site_aniso_U_13
_atom_site_aniso_U_12
U1 0.00882(12) 0.00943(11) 0.00863(11) -0.00326(8) -0.00089(8) 0.00043(8)
Cs1 0.0176(2) 0.0199(2) 0.0252(2) -0.01054(18) -0.00810(18) 0.00157(17)
Ga1 0.0092(3) 0.0101(3) 0.0100(3) -0.0032(3) -0.0020(3) 0.0005(2)
P1 0.0097(7) 0.0091(7) 0.0082(7) -0.0009(6) -0.0013(6) 0.0017(6)
P2 0.0092(7) 0.0086(7) 0.0104(7) -0.0039(6) -0.0011(6) -0.0001(6)
O1 0.011(2) 0.021(2) 0.016(2) -0.007(2) -0.0049(19) -0.0030(19)
O2 0.014(2) 0.019(2) 0.016(2) -0.010(2) -0.0095(19) 0.0047(19)
O3 0.010(2) 0.013(2) 0.013(2) -0.0019(19) 0.0016(18) 0.0048(18)
O4 0.016(2) 0.013(2) 0.006(2) -0.0004(17) -0.0001(18) 0.0028(18)
O5 0.013(2) 0.016(2) 0.013(2) -0.0040(19) -0.0082(18) 0.0045(18)
O6 0.015(2) 0.021(2) 0.012(2) -0.008(2) -0.0003(19) -0.0047(19)
O7 0.016(2) 0.012(2) 0.019(2) -0.0042(19) -0.008(2) -0.0029(18)
O8 0.015(2) 0.009(2) 0.012(2) -0.0037(18) -0.0012(18) 0.0010(17)
O9 0.013(2) 0.019(2) 0.014(2) -0.005(2) -0.0037(19) -0.0001(19)
O10 0.011(2) 0.019(2) 0.011(2) -0.0050(19) -0.0016(18) 0.0009(18)

loop_
_geom_bond_atom_site_label_1
_geom_bond_atom_site_label_2
_geom_bond_distance
_geom_bond_site_symmetry_2
_geom_bond_publ_flag
U1 O1 1.774(5) . ?
U1 O2 1.779(5) . ?
U1 O9 2.283(5) 2_676 ?
U1 O10 2.295(5) 1_554 ?
U1 O4 2.385(5) 1_564 ?
U1 O3 2.482(5) 2_567 ?
U1 O4 2.501(5) 2_567 ?
U1 P1 3.1119(16) 2_567 ?
U1 Cs1 4.2022(6) . ?
U1 Cs1 4.4600(6) 1_455 ?
U1 Cs1 4.4889(6) 2_676 ?
U1 Cs1 4.8688(6) 2_666 ?
Cs1 O3 3.115(5) 1_654 ?
Cs1 O1 3.125(5) 1_655 ?
Cs1 O2 3.164(5) 2_676 ?
Cs1 O10 3.180(5) 1_554 ?
Cs1 O2 3.300(5) . ?
Cs1 O8 3.323(5) 2_667 ?
Cs1 O6 3.383(5) 2_667 ?
Cs1 O3 3.440(5) 2_567 ?
Cs1 O4 3.621(5) 2_667 ?
Cs1 O10 3.709(5) 2_667 ?
Cs1 P1 4.0431(18) 2_667 ?
Cs1 P2 4.1272(17) 2_667 ?
Ga1 O7 1.801(5) . ?
Ga1 O5 1.807(5) 2_567 ?
Ga1 O8 1.822(5) 2_667 ?
Ga1 O6 1.824(5) . ?
P1 O3 1.512(5) . ?
P1 O5 1.534(5) . ?
P1 O4 1.538(5) . ?
P1 O6 1.546(5) . ?
P1 U1 3.1119(16) 2_567 ?
P1 Cs1 4.0431(18) 2_667 ?
P2 O9 1.505(5) . ?
P2 O10 1.519(5) . ?
P2 O7 1.552(5) . ?
P2 O8 1.552(5) . ?
P2 Cs1 4.1272(17) 2_667 ?
P2 Cs1 4.1708(18) 1_556 ?
O1 Cs1 3.125(5) 1_455 ?
O2 Cs1 3.164(5) 2_676 ?
O3 U1 2.482(5) 2_567 ?
O3 Cs1 3.115(5) 1_456 ?
O3 Cs1 3.440(5) 2_567 ?
O4 U1 2.385(5) 1_546 ?
O4 U1 2.501(5) 2_567 ?
O4 Cs1 3.621(5) 2_667 ?
O5 Ga1 1.807(5) 2_567 ?
O6 Cs1 3.383(5) 2_667 ?
O8 Ga1 1.822(5) 2_667 ?
O8 Cs1 3.323(5) 2_667 ?
O9 U1 2.283(5) 2_676 ?
O10 U1 2.295(5) 1_556 ?
O10 Cs1 3.180(5) 1_556 ?
O10 Cs1 3.709(5) 2_667 ?
